data_4103650
loop_
_publ_author_name
'K. Cory MacLeod'
'Julia L. Conway'
'Brian O. Patrick'
'Kevin M. Smith'

_publ_section_title
;
 Exploring Chromium(III)-Alkyl Bond Homolysis with CpCr[(ArNCMe)2CH](R)
 Complexes
;
_journal_name_full 'Journal of the American Chemical Society'
_journal_page_first 17325
_journal_page_last 17334
_journal_paper_doi 10.1021/ja1083392
_journal_volume 132
_journal_year 2010
_chemical_formula_sum 'C32 H35 Cr N2 S'
_chemical_formula_weight 531.68
_chemical_name_systematic
;
 ?
;
_space_group_IT_number 14
_symmetry_cell_setting monoclinic
_symmetry_space_group_name_Hall '-P 2ybc'
_symmetry_space_group_name_H-M 'P 1 21/c 1'
_atom_sites_solution_hydrogens geom
_atom_sites_solution_primary direct
_atom_sites_solution_secondary difmap
_audit_creation_method SHELXL-97
_cell_angle_alpha 90.00
_cell_angle_beta 92.837(3)
_cell_angle_gamma 90.00
_cell_formula_units_Z 4
_cell_length_a 9.8834(13)
_cell_length_b 15.9186(19)
_cell_length_c 17.127(2)
_cell_measurement_reflns_used 6045
_cell_measurement_temperature 173(2)
_cell_measurement_theta_max 27.85
_cell_measurement_theta_min 2.56
_cell_volume 2691.3(6)
_computing_structure_refinement 'SHELXL-97 (Sheldrick, 1997)'
_diffrn_ambient_temperature 173(2)
_diffrn_measured_fraction_theta_full 0.998
_diffrn_measured_fraction_theta_max 0.998
_diffrn_measurement_device_type 'Bruker X8 APEX II'
_diffrn_measurement_method 'area detector'
_diffrn_radiation_monochromator graphite
_diffrn_radiation_source 'fine-focus sealed tube'
_diffrn_radiation_type MoK\a
_diffrn_radiation_wavelength 0.71073
_diffrn_reflns_av_R_equivalents 0.0000
_diffrn_reflns_av_sigmaI/netI 0.0520
_diffrn_reflns_limit_h_max 13
_diffrn_reflns_limit_h_min -13
_diffrn_reflns_limit_k_max 20
_diffrn_reflns_limit_k_min 0
_diffrn_reflns_limit_l_max 22
_diffrn_reflns_limit_l_min 0
_diffrn_reflns_number 6487
_diffrn_reflns_theta_full 28.03
_diffrn_reflns_theta_max 28.03
_diffrn_reflns_theta_min 1.75
_exptl_absorpt_coefficient_mu 0.526
_exptl_absorpt_correction_T_max 0.940
_exptl_absorpt_correction_T_min 0.629
_exptl_absorpt_correction_type multi-scan
_exptl_crystal_colour black
_exptl_crystal_density_diffrn 1.312
_exptl_crystal_density_method 'not measured'
_exptl_crystal_description irregular
_exptl_crystal_F_000 1124
_exptl_crystal_size_max 0.46
_exptl_crystal_size_mid 0.22
_exptl_crystal_size_min 0.12
_refine_diff_density_max 0.462
_refine_diff_density_min -0.415
_refine_diff_density_rms 0.078
_refine_ls_extinction_method none
_refine_ls_goodness_of_fit_ref 1.077
_refine_ls_hydrogen_treatment constr
_refine_ls_matrix_type full
_refine_ls_number_parameters 329
_refine_ls_number_reflns 6487
_refine_ls_number_restraints 0
_refine_ls_restrained_S_all 1.077
_refine_ls_R_factor_all 0.0586
_refine_ls_R_factor_gt 0.0445
_refine_ls_shift/su_max 0.032
_refine_ls_shift/su_mean 0.001
_refine_ls_structure_factor_coef Fsqd
_refine_ls_weighting_details 'calc w=1/[\s^2^(Fo^2^)+(0.0676P)^2^+0.3764P] where P=(Fo^2^+2Fc^2^)/3'
_refine_ls_weighting_scheme calc
_refine_ls_wR_factor_gt 0.1181
_refine_ls_wR_factor_ref 0.1248
_reflns_number_gt 5118
_reflns_number_total 6487
_reflns_threshold_expression >2sigma(I)
_cod_data_source_file ja1083392_si_002_23.cif
_cod_data_source_block 15_Xyl_SPh
_cod_original_cell_volume 2691.2(6)
_cod_original_sg_symbol_H-M 'P 21/c'
_cod_database_code 4103650

loop_
_symmetry_equiv_pos_as_xyz
'x, y, z'
'-x, y+1/2, -z+1/2'
'-x, -y, -z'
'x, -y-1/2, z-1/2'

loop_
_atom_site_label
_atom_site_type_symbol
_atom_site_fract_x
_atom_site_fract_y
_atom_site_fract_z
_atom_site_U_iso_or_equiv
_atom_site_adp_type
_atom_site_occupancy
_atom_site_symmetry_multiplicity
_atom_site_calc_flag
_atom_site_refinement_flags
C1 C 0.7514(2) -0.10065(13) 0.91291(13) 0.0253(5) Uani 1 1 d .
H1A H 0.7063 -0.1299 0.8685 0.038 Uiso 1 1 calc R
H1B H 0.7199 -0.1239 0.9618 0.038 Uiso 1 1 calc R
H1C H 0.8496 -0.1082 0.9114 0.038 Uiso 1 1 calc R
C2 C 0.71797(19) -0.00817(12) 0.90844(11) 0.0177(4) Uani 1 1 d .
C3 C 0.6673(2) 0.02765(12) 0.97527(11) 0.0192(4) Uani 1 1 d .
H3 H 0.6329 -0.0100 1.0125 0.023 Uiso 1 1 calc R
C4 C 0.6618(2) 0.11360(12) 0.99321(11) 0.0186(4) Uani 1 1 d .
C5 C 0.6490(3) 0.13611(13) 1.07789(12) 0.0266(5) Uani 1 1 d .
H5A H 0.7327 0.1632 1.0980 0.040 Uiso 1 1 calc R
H5B H 0.6334 0.0850 1.1081 0.040 Uiso 1 1 calc R
H5C H 0.5727 0.1747 1.0828 0.040 Uiso 1 1 calc R
C6 C 0.8279(2) -0.00524(12) 0.78873(11) 0.0184(4) Uani 1 1 d .
C7 C 0.7716(2) -0.04315(12) 0.72071(12) 0.0218(4) Uani 1 1 d .
C8 C 0.8593(2) -0.07815(14) 0.66798(13) 0.0268(5) Uani 1 1 d .
H8 H 0.8232 -0.1024 0.6208 0.032 Uiso 1 1 calc R
C9 C 0.9982(2) -0.07797(14) 0.68354(14) 0.0307(5) Uani 1 1 d .
H9 H 1.0567 -0.1018 0.6472 0.037 Uiso 1 1 calc R
C10 C 1.0510(2) -0.04297(13) 0.75205(13) 0.0271(5) Uani 1 1 d .
H10 H 1.1461 -0.0444 0.7631 0.033 Uiso 1 1 calc R
C11 C 0.9679(2) -0.00557(13) 0.80533(12) 0.0215(4) Uani 1 1 d .
C12 C 0.6217(2) -0.04686(14) 0.70289(13) 0.0277(5) Uani 1 1 d .
H12A H 0.5917 0.0052 0.6768 0.042 Uiso 1 1 calc R
H12B H 0.5750 -0.0534 0.7517 0.042 Uiso 1 1 calc R
H12C H 0.6005 -0.0948 0.6685 0.042 Uiso 1 1 calc R
C13 C 1.0307(2) 0.03321(15) 0.87854(13) 0.0295(5) Uani 1 1 d .
H13A H 0.9593 0.0567 0.9098 0.044 Uiso 1 1 calc R
H13B H 1.0930 0.0780 0.8646 0.044 Uiso 1 1 calc R
H13C H 1.0806 -0.0098 0.9090 0.044 Uiso 1 1 calc R
C14 C 0.6849(2) 0.25894(12) 0.96662(11) 0.0199(4) Uani 1 1 d .
C15 C 0.5704(2) 0.30833(13) 0.97799(12) 0.0233(4) Uani 1 1 d .
C16 C 0.5898(3) 0.39227(13) 1.00039(12) 0.0288(5) Uani 1 1 d .
H16 H 0.5131 0.4267 1.0082 0.035 Uiso 1 1 calc R
C17 C 0.7173(3) 0.42602(14) 1.01133(13) 0.0335(6) Uani 1 1 d .
H17 H 0.7282 0.4833 1.0259 0.040 Uiso 1 1 calc R
C18 C 0.8297(3) 0.37625(14) 1.00111(12) 0.0291(5) Uani 1 1 d .
H18 H 0.9176 0.3997 1.0094 0.035 Uiso 1 1 calc R
C19 C 0.8161(2) 0.29214(13) 0.97882(12) 0.0246(4) Uani 1 1 d .
C20 C 0.4299(2) 0.27394(14) 0.96989(13) 0.0296(5) Uani 1 1 d .
H20A H 0.4333 0.2148 0.9541 0.044 Uiso 1 1 calc R
H20B H 0.3772 0.3060 0.9301 0.044 Uiso 1 1 calc R
H20C H 0.3869 0.2784 1.0201 0.044 Uiso 1 1 calc R
C21 C 0.9377(2) 0.23788(15) 0.96763(14) 0.0320(5) Uani 1 1 d .
H21A H 1.0197 0.2726 0.9709 0.048 Uiso 1 1 calc R
H21B H 0.9292 0.2109 0.9162 0.048 Uiso 1 1 calc R
H21C H 0.9437 0.1947 1.0085 0.048 Uiso 1 1 calc R
C22 C 0.6125(2) 0.18423(14) 0.69738(12) 0.0266(5) Uani 1 1 d .
H22 H 0.5529 0.1527 0.6635 0.032 Uiso 1 1 calc R
C23 C 0.7514(2) 0.17146(14) 0.70923(13) 0.0284(5) Uani 1 1 d .
H23 H 0.8035 0.1303 0.6840 0.034 Uiso 1 1 calc R
C24 C 0.8017(2) 0.23044(14) 0.76533(13) 0.0267(5) Uani 1 1 d .
H24 H 0.8927 0.2349 0.7855 0.032 Uiso 1 1 calc R
C25 C 0.6925(2) 0.28131(13) 0.78573(12) 0.0247(5) Uani 1 1 d .
H25 H 0.6974 0.3272 0.8212 0.030 Uiso 1 1 calc R
C26 C 0.5757(2) 0.25268(13) 0.74493(12) 0.0244(4) Uani 1 1 d .
H26 H 0.4872 0.2751 0.7484 0.029 Uiso 1 1 calc R
C27 C 0.3176(2) 0.12864(13) 0.75966(12) 0.0200(4) Uani 1 1 d .
C28 C 0.2951(2) 0.08589(14) 0.68870(13) 0.0278(5) Uani 1 1 d .
H28 H 0.3457 0.0368 0.6784 0.033 Uiso 1 1 calc R
C29 C 0.1989(3) 0.11524(16) 0.63352(14) 0.0345(5) Uani 1 1 d .
H29 H 0.1832 0.0853 0.5859 0.041 Uiso 1 1 calc R
C30 C 0.1256(2) 0.18742(16) 0.64683(14) 0.0323(5) Uani 1 1 d .
H30 H 0.0602 0.2071 0.6086 0.039 Uiso 1 1 calc R
C31 C 0.1483(2) 0.23043(14) 0.71590(14) 0.0277(5) Uani 1 1 d .
H31 H 0.0994 0.2805 0.7251 0.033 Uiso 1 1 calc R
C32 C 0.2422(2) 0.20096(13) 0.77201(13) 0.0227(4) Uani 1 1 d .
H32 H 0.2555 0.2306 0.8199 0.027 Uiso 1 1 calc R
N1 N 0.74127(16) 0.03478(10) 0.84347(9) 0.0171(3) Uani 1 1 d .
N2 N 0.67136(17) 0.17361(10) 0.93939(9) 0.0178(3) Uani 1 1 d .
S1 S 0.43132(5) 0.08831(3) 0.83361(3) 0.02036(13) Uani 1 1 d .
Cr1 Cr 0.65012(3) 0.147085(18) 0.823363(17) 0.01480(10) Uani 1 1 d .

loop_
_atom_site_aniso_label
_atom_site_aniso_U_11
_atom_site_aniso_U_22
_atom_site_aniso_U_33
_atom_site_aniso_U_23
_atom_site_aniso_U_13
_atom_site_aniso_U_12
C1 0.0345(12) 0.0160(10) 0.0262(11) 0.0035(8) 0.0088(9) 0.0038(8)
C2 0.0180(9) 0.0148(9) 0.0203(10) 0.0020(7) 0.0005(7) 0.0009(7)
C3 0.0230(10) 0.0178(10) 0.0170(9) 0.0046(8) 0.0030(7) 0.0001(8)
C4 0.0225(10) 0.0178(9) 0.0156(9) 0.0000(7) 0.0022(7) 0.0006(8)
C5 0.0438(14) 0.0193(10) 0.0170(10) 0.0021(8) 0.0049(9) 0.0030(9)
C6 0.0223(10) 0.0137(9) 0.0198(10) 0.0023(7) 0.0048(8) 0.0035(7)
C7 0.0290(11) 0.0154(9) 0.0212(10) 0.0007(8) 0.0037(8) 0.0035(8)
C8 0.0391(13) 0.0202(11) 0.0214(10) -0.0017(8) 0.0051(9) 0.0059(9)
C9 0.0388(13) 0.0250(12) 0.0296(12) 0.0016(9) 0.0146(10) 0.0094(9)
C10 0.0250(11) 0.0239(11) 0.0331(12) 0.0047(9) 0.0096(9) 0.0056(9)
C11 0.0247(11) 0.0169(10) 0.0234(10) 0.0017(8) 0.0055(8) 0.0012(8)
C12 0.0302(12) 0.0245(11) 0.0282(11) -0.0080(9) 0.0000(9) 0.0006(9)
C13 0.0211(11) 0.0341(13) 0.0332(12) -0.0051(10) 0.0000(9) 0.0006(9)
C14 0.0340(12) 0.0142(9) 0.0115(8) 0.0007(7) 0.0011(8) 0.0010(8)
C15 0.0369(12) 0.0176(10) 0.0154(9) 0.0027(8) 0.0028(8) 0.0032(9)
C16 0.0512(15) 0.0157(10) 0.0197(10) 0.0015(8) 0.0036(10) 0.0060(10)
C17 0.0641(17) 0.0145(10) 0.0219(11) -0.0017(8) 0.0024(11) -0.0059(10)
C18 0.0434(14) 0.0256(11) 0.0181(10) -0.0002(9) -0.0010(9) -0.0091(10)
C19 0.0371(12) 0.0219(10) 0.0143(9) 0.0006(8) -0.0021(8) -0.0025(9)
C20 0.0366(13) 0.0236(11) 0.0291(12) -0.0007(9) 0.0059(9) 0.0076(10)
C21 0.0307(12) 0.0361(13) 0.0287(12) -0.0060(10) -0.0034(9) -0.0047(10)
C22 0.0422(14) 0.0233(11) 0.0143(10) 0.0050(8) -0.0006(9) -0.0142(9)
C23 0.0437(14) 0.0204(10) 0.0227(11) 0.0065(9) 0.0179(10) 0.0048(9)
C24 0.0233(11) 0.0286(11) 0.0286(11) 0.0120(9) 0.0041(8) -0.0051(9)
C25 0.0407(13) 0.0162(10) 0.0176(10) 0.0028(8) 0.0058(9) -0.0077(9)
C26 0.0265(11) 0.0224(11) 0.0245(10) 0.0113(8) 0.0041(8) 0.0001(8)
C27 0.0172(10) 0.0212(10) 0.0216(10) 0.0054(8) 0.0007(7) -0.0041(8)
C28 0.0295(12) 0.0244(11) 0.0294(12) -0.0024(9) 0.0002(9) -0.0018(9)
C29 0.0388(14) 0.0389(14) 0.0250(12) -0.0035(10) -0.0073(10) -0.0042(11)
C30 0.0293(12) 0.0364(13) 0.0304(12) 0.0082(10) -0.0075(9) -0.0013(10)
C31 0.0221(11) 0.0248(11) 0.0359(12) 0.0077(9) 0.0001(9) 0.0000(9)
C32 0.0216(10) 0.0212(10) 0.0254(10) 0.0006(8) 0.0022(8) -0.0027(8)
N1 0.0202(8) 0.0148(8) 0.0165(8) -0.0009(6) 0.0022(6) 0.0011(6)
N2 0.0244(9) 0.0136(8) 0.0153(8) -0.0004(6) 0.0013(6) 0.0001(6)
S1 0.0193(3) 0.0200(3) 0.0218(3) 0.00603(19) 0.00170(18) -0.00096(18)
Cr1 0.01888(17) 0.01206(16) 0.01364(16) 0.00121(11) 0.00265(11) -0.00047(11)

loop_
_atom_type_symbol
_atom_type_description
_atom_type_scat_dispersion_real
_atom_type_scat_dispersion_imag
_atom_type_scat_source
C C 0.0033 0.0016 'International Tables Vol C Tables 4.2.6.8 and 6.1.1.4'
H H 0.0000 0.0000 'International Tables Vol C Tables 4.2.6.8 and 6.1.1.4'
N N 0.0061 0.0033 'International Tables Vol C Tables 4.2.6.8 and 6.1.1.4'
S S 0.1246 0.1234 'International Tables Vol C Tables 4.2.6.8 and 6.1.1.4'
Cr Cr 0.3209 0.6236 'International Tables Vol C Tables 4.2.6.8 and 6.1.1.4'

loop_
_geom_angle_atom_site_label_1
_geom_angle_atom_site_label_2
_geom_angle_atom_site_label_3
_geom_angle
C2 C1 H1A 109.5
C2 C1 H1B 109.5
H1A C1 H1B 109.5
C2 C1 H1C 109.5
H1A C1 H1C 109.5
H1B C1 H1C 109.5
N1 C2 C3 123.95(18)
N1 C2 C1 119.66(17)
C3 C2 C1 116.35(17)
C2 C3 C4 126.70(18)
C2 C3 H3 116.6
C4 C3 H3 116.6
N2 C4 C3 122.81(18)
N2 C4 C5 120.50(18)
C3 C4 C5 116.66(17)
C4 C5 H5A 109.5
C4 C5 H5B 109.5
H5A C5 H5B 109.5
C4 C5 H5C 109.5
H5A C5 H5C 109.5
H5B C5 H5C 109.5
C11 C6 C7 121.01(18)
C11 C6 N1 118.74(17)
C7 C6 N1 120.25(17)
C8 C7 C6 118.3(2)
C8 C7 C12 119.4(2)
C6 C7 C12 122.27(18)
C9 C8 C7 121.0(2)
C9 C8 H8 119.5
C7 C8 H8 119.5
C10 C9 C8 119.6(2)
C10 C9 H9 120.2
C8 C9 H9 120.2
C9 C10 C11 121.4(2)
C9 C10 H10 119.3
C11 C10 H10 119.3
C10 C11 C6 118.6(2)
C10 C11 C13 119.4(2)
C6 C11 C13 122.07(18)
C7 C12 H12A 109.5
C7 C12 H12B 109.5
H12A C12 H12B 109.5
C7 C12 H12C 109.5
H12A C12 H12C 109.5
H12B C12 H12C 109.5
C11 C13 H13A 109.5
C11 C13 H13B 109.5
H13A C13 H13B 109.5
C11 C13 H13C 109.5
H13A C13 H13C 109.5
H13B C13 H13C 109.5
C15 C14 C19 120.95(19)
C15 C14 N2 120.79(19)
C19 C14 N2 118.22(18)
C14 C15 C16 118.2(2)
C14 C15 C20 122.42(19)
C16 C15 C20 119.3(2)
C17 C16 C15 121.5(2)
C17 C16 H16 119.3
C15 C16 H16 119.3
C16 C17 C18 119.7(2)
C16 C17 H17 120.1
C18 C17 H17 120.1
C17 C18 C19 121.1(2)
C17 C18 H18 119.4
C19 C18 H18 119.4
C18 C19 C14 118.4(2)
C18 C19 C21 121.3(2)
C14 C19 C21 120.22(19)
C15 C20 H20A 109.5
C15 C20 H20B 109.5
H20A C20 H20B 109.5
C15 C20 H20C 109.5
H20A C20 H20C 109.5
H20B C20 H20C 109.5
C19 C21 H21A 109.5
C19 C21 H21B 109.5
H21A C21 H21B 109.5
C19 C21 H21C 109.5
H21A C21 H21C 109.5
H21B C21 H21C 109.5
C23 C22 C26 107.88(19)
C23 C22 Cr1 72.96(12)
C26 C22 Cr1 71.71(12)
C23 C22 H22 126.1
C26 C22 H22 126.1
Cr1 C22 H22 121.0
C22 C23 C24 108.21(19)
C22 C23 Cr1 71.17(12)
C24 C23 Cr1 71.60(12)
C22 C23 H23 125.9
C24 C23 H23 125.9
Cr1 C23 H23 123.0
C25 C24 C23 107.6(2)
C25 C24 Cr1 72.33(12)
C23 C24 Cr1 72.07(12)
C25 C24 H24 126.2
C23 C24 H24 126.2
Cr1 C24 H24 121.2
C26 C25 C24 108.25(19)
C26 C25 Cr1 71.10(12)
C24 C25 Cr1 71.59(12)
C26 C25 H25 125.9
C24 C25 H25 125.9
Cr1 C25 H25 123.1
C25 C26 C22 108.0(2)
C25 C26 Cr1 73.00(12)
C22 C26 Cr1 71.56(12)
C25 C26 H26 126.0
C22 C26 H26 126.0
Cr1 C26 H26 121.2
C32 C27 C28 118.04(19)
C32 C27 S1 121.06(16)
C28 C27 S1 120.80(17)
C29 C28 C27 120.1(2)
C29 C28 H28 120.0
C27 C28 H28 120.0
C30 C29 C28 120.9(2)
C30 C29 H29 119.5
C28 C29 H29 119.5
C31 C30 C29 119.4(2)
C31 C30 H30 120.3
C29 C30 H30 120.3
C30 C31 C32 120.2(2)
C30 C31 H31 119.9
C32 C31 H31 119.9
C31 C32 C27 121.3(2)
C31 C32 H32 119.3
C27 C32 H32 119.3
C2 N1 C6 116.49(16)
C2 N1 Cr1 120.01(13)
C6 N1 Cr1 123.43(12)
C4 N2 C14 117.40(16)
C4 N2 Cr1 121.30(13)
C14 N2 Cr1 121.07(12)
C27 S1 Cr1 110.66(7)
N1 Cr1 N2 89.63(7)
N1 Cr1 C22 116.50(8)
N2 Cr1 C22 152.52(8)
N1 Cr1 C26 152.90(7)
N2 Cr1 C26 116.30(8)
C22 Cr1 C26 36.73(8)
N1 Cr1 C24 107.06(8)
N2 Cr1 C24 105.58(8)
C22 Cr1 C24 60.48(8)
C26 Cr1 C24 60.33(8)
N1 Cr1 C23 94.92(7)
N2 Cr1 C23 140.97(8)
C22 Cr1 C23 35.86(9)
C26 Cr1 C23 60.29(8)
C24 Cr1 C23 36.33(8)
N1 Cr1 C25 142.25(8)
N2 Cr1 C25 94.03(7)
C22 Cr1 C25 60.39(8)
C26 Cr1 C25 35.89(8)
C24 Cr1 C25 36.08(8)
C23 Cr1 C25 60.09(8)
N1 Cr1 S1 92.22(5)
N2 Cr1 S1 93.44(5)
C22 Cr1 S1 93.82(6)
C26 Cr1 S1 93.82(6)
C24 Cr1 S1 152.67(6)
C23 Cr1 S1 124.97(7)
C25 Cr1 S1 124.94(6)

loop_
_geom_bond_atom_site_label_1
_geom_bond_atom_site_label_2
_geom_bond_distance
C1 C2 1.510(3)
C1 H1A 0.9800
C1 H1B 0.9800
C1 H1C 0.9800
C2 N1 1.336(2)
C2 C3 1.394(3)
C3 C4 1.404(3)
C3 H3 0.9500
C4 N2 1.334(3)
C4 C5 1.505(3)
C5 H5A 0.9800
C5 H5B 0.9800
C5 H5C 0.9800
C6 C11 1.399(3)
C6 C7 1.403(3)
C6 N1 1.448(2)
C7 C8 1.398(3)
C7 C12 1.499(3)
C8 C9 1.385(3)
C8 H8 0.9500
C9 C10 1.378(3)
C9 H9 0.9500
C10 C11 1.391(3)
C10 H10 0.9500
C11 C13 1.504(3)
C12 H12A 0.9800
C12 H12B 0.9800
C12 H12C 0.9800
C13 H13A 0.9800
C13 H13B 0.9800
C13 H13C 0.9800
C14 C15 1.400(3)
C14 C19 1.406(3)
C14 N2 1.440(2)
C15 C16 1.401(3)
C15 C20 1.493(3)
C16 C17 1.374(4)
C16 H16 0.9500
C17 C18 1.382(4)
C17 H17 0.9500
C18 C19 1.397(3)
C18 H18 0.9500
C19 C21 1.500(3)
C20 H20A 0.9800
C20 H20B 0.9800
C20 H20C 0.9800
C21 H21A 0.9800
C21 H21B 0.9800
C21 H21C 0.9800
C22 C23 1.393(3)
C22 C26 1.418(3)
C22 Cr1 2.250(2)
C22 H22 0.9500
C23 C24 1.416(3)
C23 Cr1 2.273(2)
C23 H23 0.9500
C24 C25 1.407(3)
C24 Cr1 2.267(2)
C24 H24 0.9500
C25 C26 1.396(3)
C25 Cr1 2.277(2)
C25 H25 0.9500
C26 Cr1 2.252(2)
C26 H26 0.9500
C27 C32 1.393(3)
C27 C28 1.401(3)
C27 S1 1.772(2)
C28 C29 1.388(3)
C28 H28 0.9500
C29 C30 1.383(4)
C29 H29 0.9500
C30 C31 1.376(3)
C30 H30 0.9500
C31 C32 1.384(3)
C31 H31 0.9500
C32 H32 0.9500
N1 Cr1 2.0238(16)
N2 Cr1 2.0322(16)
S1 Cr1 2.3707(6)

loop_
_geom_torsion_atom_site_label_1
_geom_torsion_atom_site_label_2
_geom_torsion_atom_site_label_3
_geom_torsion_atom_site_label_4
_geom_torsion
N1 C2 C3 C4 -15.7(3)
C1 C2 C3 C4 162.3(2)
C2 C3 C4 N2 18.5(3)
C2 C3 C4 C5 -159.5(2)
C11 C6 C7 C8 -2.8(3)
N1 C6 C7 C8 177.52(18)
C11 C6 C7 C12 177.49(19)
N1 C6 C7 C12 -2.2(3)
C6 C7 C8 C9 2.1(3)
C12 C7 C8 C9 -178.2(2)
C7 C8 C9 C10 0.1(3)
C8 C9 C10 C11 -1.8(3)
C9 C10 C11 C6 1.1(3)
C9 C10 C11 C13 -178.8(2)
C7 C6 C11 C10 1.3(3)
N1 C6 C11 C10 -179.06(17)
C7 C6 C11 C13 -178.85(19)
N1 C6 C11 C13 0.8(3)
C19 C14 C15 C16 1.2(3)
N2 C14 C15 C16 -176.52(18)
C19 C14 C15 C20 -176.55(18)
N2 C14 C15 C20 5.7(3)
C14 C15 C16 C17 -0.2(3)
C20 C15 C16 C17 177.7(2)
C15 C16 C17 C18 -0.8(3)
C16 C17 C18 C19 0.8(3)
C17 C18 C19 C14 0.2(3)
C17 C18 C19 C21 180.0(2)
C15 C14 C19 C18 -1.3(3)
N2 C14 C19 C18 176.56(18)
C15 C14 C19 C21 178.98(19)
N2 C14 C19 C21 -3.2(3)
C26 C22 C23 C24 1.3(2)
Cr1 C22 C23 C24 -62.40(14)
C26 C22 C23 Cr1 63.66(14)
C22 C23 C24 C25 -1.9(2)
Cr1 C23 C24 C25 -64.06(14)
C22 C23 C24 Cr1 62.13(14)
C23 C24 C25 C26 1.9(2)
Cr1 C24 C25 C26 -62.02(14)
C23 C24 C25 Cr1 63.89(14)
C24 C25 C26 C22 -1.1(2)
Cr1 C25 C26 C22 -63.44(14)
C24 C25 C26 Cr1 62.34(14)
C23 C22 C26 C25 -0.1(2)
Cr1 C22 C26 C25 64.38(14)
C23 C22 C26 Cr1 -64.48(14)
C32 C27 C28 C29 -0.7(3)
S1 C27 C28 C29 175.61(18)
C27 C28 C29 C30 1.1(4)
C28 C29 C30 C31 -0.2(4)
C29 C30 C31 C32 -1.0(3)
C30 C31 C32 C27 1.3(3)
C28 C27 C32 C31 -0.4(3)
S1 C27 C32 C31 -176.78(16)
C3 C2 N1 C6 163.12(19)
C1 C2 N1 C6 -14.9(3)
C3 C2 N1 Cr1 -19.7(3)
C1 C2 N1 Cr1 162.31(15)
C11 C6 N1 C2 -77.0(2)
C7 C6 N1 C2 102.6(2)
C11 C6 N1 Cr1 105.91(18)
C7 C6 N1 Cr1 -74.4(2)
C3 C4 N2 C14 -170.84(19)
C5 C4 N2 C14 7.1(3)
C3 C4 N2 Cr1 14.7(3)
C5 C4 N2 Cr1 -167.35(15)
C15 C14 N2 C4 -88.9(2)
C19 C14 N2 C4 93.3(2)
C15 C14 N2 Cr1 85.6(2)
C19 C14 N2 Cr1 -92.22(19)
C32 C27 S1 Cr1 -89.97(17)
C28 C27 S1 Cr1 93.79(17)
C2 N1 Cr1 N2 37.02(15)
C6 N1 Cr1 N2 -146.03(15)
C2 N1 Cr1 C22 -151.80(14)
C6 N1 Cr1 C22 25.15(18)
C2 N1 Cr1 C26 -159.26(16)
C6 N1 Cr1 C26 17.7(3)
C2 N1 Cr1 C24 143.21(15)
C6 N1 Cr1 C24 -39.83(17)
C2 N1 Cr1 C23 178.20(15)
C6 N1 Cr1 C23 -4.85(16)
C2 N1 Cr1 C25 133.13(15)
C6 N1 Cr1 C25 -49.9(2)
C2 N1 Cr1 S1 -56.42(15)
C6 N1 Cr1 S1 120.54(15)
C4 N2 Cr1 N1 -34.92(16)
C14 N2 Cr1 N1 150.82(16)
C4 N2 Cr1 C22 162.38(17)
C14 N2 Cr1 C22 -11.9(3)
C4 N2 Cr1 C26 153.27(15)
C14 N2 Cr1 C26 -20.99(18)
C4 N2 Cr1 C24 -142.54(16)
C14 N2 Cr1 C24 43.20(17)
C4 N2 Cr1 C23 -132.29(16)
C14 N2 Cr1 C23 53.5(2)
C4 N2 Cr1 C25 -177.31(16)
C14 N2 Cr1 C25 8.43(16)
C4 N2 Cr1 S1 57.29(15)
C14 N2 Cr1 S1 -116.97(15)
C23 C22 Cr1 N1 -58.25(14)
C26 C22 Cr1 N1 -174.32(12)
C23 C22 Cr1 N2 102.3(2)
C26 C22 Cr1 N2 -13.7(2)
C23 C22 Cr1 C26 116.07(18)
C23 C22 Cr1 C24 37.16(13)
C26 C22 Cr1 C24 -78.91(14)
C26 C22 Cr1 C23 -116.07(18)
C23 C22 Cr1 C25 78.87(14)
C26 C22 Cr1 C25 -37.20(13)
C23 C22 Cr1 S1 -152.65(12)
C26 C22 Cr1 S1 91.28(12)
C25 C26 Cr1 N1 -105.08(19)
C22 C26 Cr1 N1 11.2(2)
C25 C26 Cr1 N2 56.70(14)
C22 C26 Cr1 N2 172.98(12)
C25 C26 Cr1 C22 -116.29(19)
C25 C26 Cr1 C24 -36.93(13)
C22 C26 Cr1 C24 79.36(14)
C25 C26 Cr1 C23 -78.99(14)
C22 C26 Cr1 C23 37.29(13)
C22 C26 Cr1 C25 116.29(19)
C25 C26 Cr1 S1 152.45(12)
C22 C26 Cr1 S1 -91.27(12)
C25 C24 Cr1 N1 -169.51(12)
C23 C24 Cr1 N1 74.59(14)
C25 C24 Cr1 N2 -75.01(14)
C23 C24 Cr1 N2 169.10(13)
C25 C24 Cr1 C22 79.22(14)
C23 C24 Cr1 C22 -36.68(13)
C25 C24 Cr1 C26 36.74(13)
C23 C24 Cr1 C26 -79.16(14)
C25 C24 Cr1 C23 115.90(19)
C23 C24 Cr1 C25 -115.90(19)
C25 C24 Cr1 S1 57.5(2)
C23 C24 Cr1 S1 -58.4(2)
C22 C23 Cr1 N1 130.20(13)
C24 C23 Cr1 N1 -112.33(13)
C22 C23 Cr1 N2 -134.29(14)
C24 C23 Cr1 N2 -16.82(19)
C24 C23 Cr1 C22 117.48(19)
C22 C23 Cr1 C26 -38.20(13)
C24 C23 Cr1 C26 79.27(14)
C22 C23 Cr1 C24 -117.48(19)
C22 C23 Cr1 C25 -79.81(14)
C24 C23 Cr1 C25 37.67(13)
C22 C23 Cr1 S1 34.01(15)
C24 C23 Cr1 S1 151.49(11)
C26 C25 Cr1 N1 134.07(14)
C24 C25 Cr1 N1 16.51(19)
C26 C25 Cr1 N2 -131.31(13)
C24 C25 Cr1 N2 111.13(13)
C26 C25 Cr1 C22 38.07(13)
C24 C25 Cr1 C22 -79.49(14)
C24 C25 Cr1 C26 -117.56(19)
C26 C25 Cr1 C24 117.56(19)
C26 C25 Cr1 C23 79.61(14)
C24 C25 Cr1 C23 -37.95(13)
C26 C25 Cr1 S1 -34.26(14)
C24 C25 Cr1 S1 -151.82(11)
C27 S1 Cr1 N1 -137.50(9)
C27 S1 Cr1 N2 132.73(9)
C27 S1 Cr1 C22 -20.75(10)
C27 S1 Cr1 C26 16.06(10)
C27 S1 Cr1 C24 -1.90(16)
C27 S1 Cr1 C23 -39.92(11)
C27 S1 Cr1 C25 35.38(10)
